data_7043799
loop_
_publ_author_name
'Ramos, Alberto'
'Anti\~nolo, Antonio'
'Carrillo-Hermosilla, Fernando'
'Fern\'andez-Gal\'an, Rafael'
'Montero-Rama, Mar\'ia del Pilar'
'Villase\~nor, Elena'
'Rodr\'iguez-Di\'eguez, Antonio'
'Garc\'ia-Viv\'o, Daniel'

_publ_section_title
;
 Insertion reactions of small unsaturated molecules in the N--B bonds of
 boron guanidinates
;
_journal_name_full 'Dalton Trans.'
_journal_paper_doi 10.1039/C7DT02081C
_journal_year 2017
_chemical_formula_sum 'C30 H49 B2 N3'
_chemical_formula_weight 473.34
_space_group_crystal_system triclinic
_space_group_IT_number 2
_space_group_name_Hall '-P 1'
_space_group_name_H-M_alt 'P -1'
_symmetry_space_group_name_Hall '-P 1'
_symmetry_space_group_name_H-M 'P -1'
_atom_sites_solution_hydrogens mixed
_audit_creation_method SHELXL-2016/6
_audit_update_record
;
2017-07-07 deposited with the CCDC.
2017-07-11 downloaded from the CCDC.
;
_cell_angle_alpha 89.37
_cell_angle_beta 71.462(5)
_cell_angle_gamma 81.03
_cell_formula_units_Z 2
_cell_length_a 9.858(3)
_cell_length_b 10.828(3)
_cell_length_c 14.100(4)
_cell_measurement_reflns_used 7409
_cell_measurement_temperature 100(2)
_cell_measurement_theta_max 23.27
_cell_measurement_theta_min 2.68
_cell_volume 1408.3(7)
_computing_cell_refinement 'Bruker Apex II'
_computing_data_collection 'Bruker ApexII'
_computing_data_reduction 'Bruker Apex II'
_computing_molecular_graphics 'Mercury 3.8'
_computing_publication_material 'SHELXL-2016/6 (Sheldrick, 2016)'
_computing_structure_refinement 'SHELXL-2016/6 (Sheldrick, 2016)'
_computing_structure_solution 'SHELXS-2016/6 (Sheldrick, 2016)'
_diffrn_ambient_temperature 100(2)
_diffrn_measured_fraction_theta_full 0.997
_diffrn_measured_fraction_theta_max 0.973
_diffrn_measurement_device_type 'Bruker D8 Venture'
_diffrn_measurement_method 'Phi and Omega Scans'
_diffrn_radiation_type MoK\a
_diffrn_radiation_wavelength 0.71069
_diffrn_reflns_av_R_equivalents 0.0746
_diffrn_reflns_av_unetI/netI 0.0686
_diffrn_reflns_Laue_measured_fraction_full 0.997
_diffrn_reflns_Laue_measured_fraction_max 0.973
_diffrn_reflns_limit_h_max 13
_diffrn_reflns_limit_h_min -13
_diffrn_reflns_limit_k_max 14
_diffrn_reflns_limit_k_min -13
_diffrn_reflns_limit_l_max 19
_diffrn_reflns_limit_l_min -19
_diffrn_reflns_number 30947
_diffrn_reflns_point_group_measured_fraction_full 0.997
_diffrn_reflns_point_group_measured_fraction_max 0.973
_diffrn_reflns_theta_full 25.240
_diffrn_reflns_theta_max 28.765
_diffrn_reflns_theta_min 1.906
_diffrn_source 'fine-focus sealed tube'
_exptl_absorpt_coefficient_mu 0.064
_exptl_absorpt_correction_T_max 0.7458
_exptl_absorpt_correction_T_min 0.7053
_exptl_absorpt_correction_type multi-scan
_exptl_absorpt_process_details
;
 SADABS 2016/2: Krause, L., Herbst-Irmer, R., Sheldrick G.M. & Stalke D.,
 J. Appl. Cryst. 48 (2015) 3-10
;
_exptl_crystal_colour white
_exptl_crystal_density_diffrn 1.116
_exptl_crystal_description Prismatic
_exptl_crystal_F_000 520
_exptl_crystal_size_max 0.21
_exptl_crystal_size_mid 0.15
_exptl_crystal_size_min 0.14
_refine_diff_density_max 0.276
_refine_diff_density_min -0.271
_refine_diff_density_rms 0.053
_refine_ls_extinction_method none
_refine_ls_goodness_of_fit_ref 1.041
_refine_ls_hydrogen_treatment constr
_refine_ls_matrix_type full
_refine_ls_number_parameters 321
_refine_ls_number_reflns 7136
_refine_ls_number_restraints 0
_refine_ls_restrained_S_all 1.041
_refine_ls_R_factor_all 0.1118
_refine_ls_R_factor_gt 0.0621
_refine_ls_shift/su_max 0.006
_refine_ls_shift/su_mean 0.000
_refine_ls_structure_factor_coef Fsqd
_refine_ls_weighting_details 'w=1/[\s^2^(Fo^2^)+(0.0560P)^2^+0.5205P] where P=(Fo^2^+2Fc^2^)/3'
_refine_ls_weighting_scheme calc
_refine_ls_wR_factor_gt 0.1278
_refine_ls_wR_factor_ref 0.1461
_reflns_Friedel_coverage 0.000
_reflns_number_gt 4601
_reflns_number_total 7136
_reflns_threshold_expression 'I > 2\s(I)'
_cod_data_source_file c7dt02081c3.cif
_cod_data_source_block Compound4
_cod_original_cell_volume 1408.2(6)
_cod_database_code 7043799
_shelx_shelxl_version_number 2016/6
_shelx_space_group_comment
;
The symmetry employed for this shelxl refinement is uniquely defined
by the following loop, which should always be used as a source of
symmetry information in preference to the above space-group names.
They are only intended as comments.
;

loop_
_space_group_symop_operation_xyz
'x, y, z'
'-x, -y, -z'

loop_
_atom_site_label
_atom_site_type_symbol
_atom_site_fract_x
_atom_site_fract_y
_atom_site_fract_z
_atom_site_U_iso_or_equiv
_atom_site_adp_type
_atom_site_occupancy
_atom_site_site_symmetry_order
_atom_site_calc_flag
_atom_site_refinement_flags_posn
_atom_site_refinement_flags_adp
C1 C 0.51071(19) 0.47632(16) 0.15996(13) 0.0272(4) Uani 1 1 d . .
H1 H 0.507851 0.412187 0.112437 0.033 Uiso 1 1 calc R U
C2 C 0.4919(2) 0.60472(19) 0.11457(15) 0.0374(5) Uani 1 1 d . .
H2A H 0.408622 0.612010 0.091124 0.045 Uiso 1 1 calc R U
H2B H 0.576567 0.608885 0.056805 0.045 Uiso 1 1 calc R U
C3 C 0.4710(2) 0.71645(17) 0.18635(16) 0.0382(5) Uani 1 1 d . .
H3A H 0.564650 0.725606 0.191770 0.046 Uiso 1 1 calc R U
H3B H 0.436116 0.791642 0.157515 0.046 Uiso 1 1 calc R U
C4 C 0.3659(2) 0.70690(16) 0.29161(16) 0.0348(5) Uani 1 1 d . .
H4A H 0.267610 0.726947 0.289420 0.042 Uiso 1 1 calc R U
H4B H 0.378785 0.769272 0.335505 0.042 Uiso 1 1 calc R U
C5 C 0.38399(19) 0.57769(15) 0.33727(13) 0.0252(4) Uani 1 1 d . .
H5 H 0.303573 0.576161 0.399517 0.030 Uiso 1 1 calc R U
C6 C 0.5287(2) 0.54626(18) 0.35970(15) 0.0370(5) Uani 1 1 d . .
H6A H 0.536511 0.614791 0.400377 0.044 Uiso 1 1 calc R U
H6B H 0.525033 0.472472 0.399501 0.044 Uiso 1 1 calc R U
C7 C 0.6662(2) 0.52251(19) 0.26879(18) 0.0406(5) Uani 1 1 d . .
H7A H 0.691445 0.602583 0.244022 0.049 Uiso 1 1 calc R U
H7B H 0.744856 0.479940 0.290350 0.049 Uiso 1 1 calc R U
C8 C 0.6547(2) 0.44517(18) 0.18282(16) 0.0368(5) Uani 1 1 d . .
H8A H 0.668398 0.357466 0.198154 0.044 Uiso 1 1 calc R U
H8B H 0.733166 0.456686 0.122861 0.044 Uiso 1 1 calc R U
C9 C 0.24991(17) 0.33488(14) 0.27972(11) 0.0166(3) Uani 1 1 d . .
C10 C 0.46473(17) 0.21937(14) 0.31073(12) 0.0189(3) Uani 1 1 d . .
C11 C 0.5084(2) 0.20304(16) 0.39509(13) 0.0264(4) Uani 1 1 d . .
H11 H 0.478712 0.265958 0.445146 0.032 Uiso 1 1 calc R U
C12 C 0.5956(2) 0.09397(16) 0.40525(14) 0.0300(4) Uani 1 1 d . .
H12 H 0.624169 0.084875 0.462103 0.036 Uiso 1 1 calc R U
C13 C 0.64127(19) -0.00207(15) 0.33250(14) 0.0265(4) Uani 1 1 d . .
C14 C 0.59799(19) 0.01587(16) 0.24823(14) 0.0271(4) Uani 1 1 d . .
H14 H 0.627037 -0.047256 0.198374 0.033 Uiso 1 1 calc R U
C15 C 0.51273(19) 0.12528(15) 0.23655(13) 0.0240(4) Uani 1 1 d . .
H15 H 0.487466 0.135731 0.178451 0.029 Uiso 1 1 calc R U
C16 C 0.7364(2) -0.12143(17) 0.34277(17) 0.0400(5) Uani 1 1 d . .
H16A H 0.698241 -0.191942 0.326899 0.060 Uiso 1 1 d R U
H16B H 0.738364 -0.125814 0.410373 0.060 Uiso 1 1 d R U
H16C H 0.833077 -0.122524 0.297846 0.060 Uiso 1 1 d R U
C17 C 0.08571(19) 0.51430(15) 0.24868(15) 0.0275(4) Uani 1 1 d . .
H17 H 0.029131 0.450315 0.241367 0.033 Uiso 1 1 calc R U
C18 C 0.0038(2) 0.58606(18) 0.34762(17) 0.0399(5) Uani 1 1 d . .
H18A H -0.001219 0.530295 0.401592 0.060 Uiso 1 1 d R U
H18B H -0.092586 0.620016 0.348410 0.060 Uiso 1 1 d R U
H18C H 0.053383 0.652919 0.355396 0.060 Uiso 1 1 d R U
C19 C 0.0993(2) 0.59821(18) 0.16025(17) 0.0415(5) Uani 1 1 d . .
H19A H 0.150174 0.664563 0.167028 0.062 Uiso 1 1 d R U
H19B H 0.004431 0.633138 0.158476 0.062 Uiso 1 1 d R U
H19C H 0.151987 0.550021 0.099339 0.062 Uiso 1 1 d R U
C20 C 0.1049(2) 0.20247(16) 0.39589(13) 0.0272(4) Uani 1 1 d . .
H20 H 0.142977 0.251713 0.436569 0.033 Uiso 1 1 calc R U
C21 C -0.0596(2) 0.23654(19) 0.43509(15) 0.0388(5) Uani 1 1 d . .
H21A H -0.087030 0.324052 0.426915 0.058 Uiso 1 1 d R U
H21B H -0.094022 0.218789 0.504768 0.058 Uiso 1 1 d R U
H21C H -0.101443 0.188320 0.398271 0.058 Uiso 1 1 d R U
C22 C 0.1584(2) 0.06549(18) 0.40776(15) 0.0371(5) Uani 1 1 d . .
H22A H 0.118610 0.013726 0.372083 0.056 Uiso 1 1 d R U
H22B H 0.127901 0.047309 0.477466 0.056 Uiso 1 1 d R U
H22C H 0.262351 0.048942 0.381374 0.056 Uiso 1 1 d R U
C23 C 0.2235(2) 0.22023(18) 0.09405(13) 0.0306(4) Uani 1 1 d . .
H23 H 0.285314 0.282620 0.094697 0.037 Uiso 1 1 calc R U
C24 C 0.1092(3) 0.27494(19) 0.04470(16) 0.0435(6) Uani 1 1 d . .
H24A H 0.064388 0.357600 0.074661 0.052 Uiso 1 1 calc R U
H24B H 0.158197 0.284658 -0.025801 0.052 Uiso 1 1 calc R U
C25 C -0.0100(2) 0.19631(18) 0.05413(15) 0.0340(5) Uani 1 1 d . .
H25A H -0.089388 0.247229 0.038223 0.041 Uiso 1 1 calc R U
H25B H 0.027896 0.126888 0.005174 0.041 Uiso 1 1 calc R U
C26 C -0.0685(2) 0.1449(2) 0.15727(15) 0.0365(5) Uani 1 1 d . .
H26A H -0.126707 0.082141 0.152616 0.044 Uiso 1 1 calc R U
H26B H -0.132499 0.212332 0.201853 0.044 Uiso 1 1 calc R U
C27 C 0.04543(18) 0.08587(15) 0.20534(13) 0.0216(4) Uani 1 1 d . .
H27 H -0.003840 0.066679 0.274694 0.026 Uiso 1 1 calc R U
C28 C 0.1418(2) -0.03355(17) 0.14899(15) 0.0364(5) Uani 1 1 d . .
H28A H 0.199159 -0.071767 0.189307 0.044 Uiso 1 1 calc R U
H28B H 0.079453 -0.091943 0.142816 0.044 Uiso 1 1 calc R U
C29 C 0.2441(2) -0.01556(19) 0.04504(15) 0.0374(5) Uani 1 1 d . .
H29A H 0.317117 -0.089786 0.024309 0.045 Uiso 1 1 calc R U
H29B H 0.189520 -0.007083 -0.001724 0.045 Uiso 1 1 calc R U
C30 C 0.3194(2) 0.0983(2) 0.03934(15) 0.0433(6) Uani 1 1 d . .
H30A H 0.361991 0.115216 -0.030672 0.052 Uiso 1 1 calc R U
H30B H 0.398294 0.076937 0.066806 0.052 Uiso 1 1 calc R U
B1 B 0.3812(2) 0.47152(16) 0.26084(14) 0.0181(4) Uani 1 1 d . .
B2 B 0.1443(2) 0.18715(16) 0.20470(14) 0.0186(4) Uani 1 1 d . .
N1 N 0.22753(15) 0.44933(12) 0.24882(11) 0.0204(3) Uani 1 1 d . .
N2 N 0.37182(14) 0.33053(11) 0.30282(10) 0.0193(3) Uani 1 1 d . .
N3 N 0.16364(14) 0.24077(11) 0.28975(10) 0.0170(3) Uani 1 1 d . .

loop_
_atom_site_aniso_label
_atom_site_aniso_U_11
_atom_site_aniso_U_22
_atom_site_aniso_U_33
_atom_site_aniso_U_23
_atom_site_aniso_U_13
_atom_site_aniso_U_12
C1 0.0296(10) 0.0289(9) 0.0236(9) -0.0033(7) -0.0048(8) -0.0136(8)
C2 0.0381(12) 0.0504(12) 0.0278(11) 0.0153(9) -0.0091(9) -0.0229(10)
C3 0.0377(12) 0.0268(10) 0.0546(14) 0.0174(9) -0.0170(10) -0.0149(9)
C4 0.0362(11) 0.0205(9) 0.0474(13) -0.0034(8) -0.0102(10) -0.0099(8)
C5 0.0278(10) 0.0229(8) 0.0231(9) -0.0017(7) -0.0028(8) -0.0101(7)
C6 0.0562(14) 0.0315(10) 0.0377(12) 0.0027(8) -0.0286(11) -0.0210(9)
C7 0.0314(11) 0.0379(11) 0.0629(15) 0.0072(10) -0.0256(11) -0.0142(9)
C8 0.0215(10) 0.0324(10) 0.0491(13) -0.0020(9) 0.0005(9) -0.0077(8)
C9 0.0171(8) 0.0182(7) 0.0136(8) -0.0023(6) -0.0025(6) -0.0055(6)
C10 0.0171(8) 0.0181(8) 0.0234(9) 0.0024(6) -0.0078(7) -0.0059(6)
C11 0.0347(10) 0.0232(8) 0.0242(9) -0.0006(7) -0.0132(8) -0.0052(7)
C12 0.0379(11) 0.0297(9) 0.0297(10) 0.0072(8) -0.0208(9) -0.0064(8)
C13 0.0232(9) 0.0216(8) 0.0361(11) 0.0050(7) -0.0106(8) -0.0056(7)
C14 0.0277(10) 0.0228(8) 0.0302(10) -0.0045(7) -0.0083(8) -0.0038(7)
C15 0.0260(9) 0.0260(9) 0.0231(9) 0.0001(7) -0.0108(8) -0.0064(7)
C16 0.0373(12) 0.0285(10) 0.0559(14) 0.0086(9) -0.0193(11) -0.0012(9)
C17 0.0246(9) 0.0202(8) 0.0437(12) 0.0038(8) -0.0190(9) -0.0043(7)
C18 0.0259(10) 0.0322(10) 0.0600(15) -0.0048(10) -0.0141(10) 0.0008(8)
C19 0.0464(13) 0.0291(10) 0.0632(15) 0.0168(10) -0.0363(12) -0.0099(9)
C20 0.0357(10) 0.0335(9) 0.0161(9) 0.0032(7) -0.0063(8) -0.0204(8)
C21 0.0363(12) 0.0408(11) 0.0294(11) -0.0062(9) 0.0083(9) -0.0163(9)
C22 0.0401(12) 0.0436(11) 0.0362(12) 0.0226(9) -0.0181(10) -0.0213(9)
C23 0.0373(11) 0.0417(10) 0.0199(9) 0.0036(8) -0.0089(8) -0.0285(9)
C24 0.0706(16) 0.0416(11) 0.0340(12) 0.0147(9) -0.0301(11) -0.0280(11)
C25 0.0356(11) 0.0379(10) 0.0348(11) 0.0023(8) -0.0208(9) -0.0039(9)
C26 0.0223(10) 0.0528(12) 0.0372(12) 0.0019(9) -0.0114(9) -0.0105(9)
C27 0.0220(9) 0.0230(8) 0.0216(9) 0.0010(7) -0.0062(7) -0.0105(7)
C28 0.0512(13) 0.0236(9) 0.0335(11) -0.0036(8) -0.0125(10) -0.0050(9)
C29 0.0353(11) 0.0396(11) 0.0342(12) -0.0124(9) -0.0104(9) 0.0029(9)
C30 0.0265(11) 0.0777(15) 0.0246(11) -0.0205(10) 0.0002(9) -0.0210(10)
B1 0.0190(9) 0.0161(8) 0.0212(10) 0.0023(7) -0.0080(8) -0.0054(7)
B2 0.0149(9) 0.0186(8) 0.0228(10) 0.0007(7) -0.0061(8) -0.0044(7)
N1 0.0186(7) 0.0177(6) 0.0277(8) 0.0041(6) -0.0099(6) -0.0059(5)
N2 0.0194(7) 0.0162(6) 0.0259(8) 0.0024(5) -0.0106(6) -0.0063(5)
N3 0.0171(7) 0.0172(6) 0.0175(7) 0.0024(5) -0.0046(6) -0.0073(5)

loop_
_atom_type_symbol
_atom_type_description
_atom_type_scat_dispersion_real
_atom_type_scat_dispersion_imag
_atom_type_scat_source
C C 0.0033 0.0016 'International Tables Vol C Tables 4.2.6.8 and 6.1.1.4'
H H 0.0000 0.0000 'International Tables Vol C Tables 4.2.6.8 and 6.1.1.4'
B B 0.0013 0.0007 'International Tables Vol C Tables 4.2.6.8 and 6.1.1.4'
N N 0.0061 0.0033 'International Tables Vol C Tables 4.2.6.8 and 6.1.1.4'

loop_
_geom_angle_atom_site_label_1
_geom_angle_atom_site_label_2
_geom_angle_atom_site_label_3
_geom_angle
C2 C1 C8 112.97(15)
C2 C1 B1 109.76(15)
C8 C1 B1 108.47(15)
C1 C2 C3 114.70(16)
C4 C3 C2 114.89(15)
C3 C4 C5 114.75(16)
C4 C5 C6 112.61(15)
C4 C5 B1 109.63(14)
C6 C5 B1 107.36(14)
C7 C6 C5 116.28(16)
C8 C7 C6 114.88(16)
C7 C8 C1 115.39(16)
N1 C9 N2 103.67(13)
N1 C9 N3 128.46(14)
N2 C9 N3 127.83(14)
N1 C9 B1 51.80(9)
N2 C9 B1 52.03(9)
N3 C9 B1 178.31(13)
C15 C10 C11 118.52(15)
C15 C10 N2 121.71(14)
C11 C10 N2 119.76(15)
C12 C11 C10 120.51(16)
C11 C12 C13 121.38(17)
C14 C13 C12 117.53(16)
C14 C13 C16 120.63(17)
C12 C13 C16 121.84(17)
C15 C14 C13 121.59(17)
C14 C15 C10 120.43(16)
N1 C17 C19 111.53(16)
N1 C17 C18 111.23(15)
C19 C17 C18 111.78(16)
N3 C20 C22 111.97(15)
N3 C20 C21 110.87(15)
C22 C20 C21 113.05(15)
C24 C23 C30 112.59(16)
C24 C23 B2 109.28(16)
C30 C23 B2 107.17(15)
C25 C24 C23 114.74(15)
C26 C25 C24 113.96(16)
C25 C26 C27 116.19(15)
C28 C27 C26 113.59(15)
C28 C27 B2 108.73(15)
C26 C27 B2 106.71(14)
C29 C28 C27 115.76(15)
C30 C29 C28 113.67(16)
C29 C30 C23 116.37(16)
C1 B1 C5 108.48(14)
C1 B1 N1 116.26(14)
C5 B1 N1 119.97(14)
C1 B1 N2 113.55(13)
C5 B1 N2 116.90(14)
N1 B1 N2 79.37(10)
C1 B1 C9 121.00(13)
C5 B1 C9 130.40(13)
N1 B1 C9 39.44(7)
N2 B1 C9 40.03(7)
N3 B2 C23 123.70(14)
N3 B2 C27 126.21(15)
C23 B2 C27 110.09(14)
C9 N1 C17 123.91(14)
C9 N1 B1 88.76(11)
C17 N1 B1 143.13(13)
C9 N2 C10 125.23(13)
C9 N2 B1 87.94(11)
C10 N2 B1 139.85(13)
C9 N3 B2 120.82(13)
C9 N3 C20 113.04(12)
B2 N3 C20 126.06(13)

loop_
_geom_bond_atom_site_label_1
_geom_bond_atom_site_label_2
_geom_bond_distance
C1 C2 1.534(3)
C1 C8 1.540(3)
C1 B1 1.587(3)
C2 C3 1.532(3)
C3 C4 1.529(3)
C4 C5 1.542(2)
C5 C6 1.544(3)
C5 B1 1.594(2)
C6 C7 1.530(3)
C7 C8 1.524(3)
C9 N1 1.3184(19)
C9 N2 1.335(2)
C9 N3 1.4043(19)
C9 B1 2.075(2)
C10 C15 1.384(2)
C10 C11 1.389(2)
C10 N2 1.421(2)
C11 C12 1.383(2)
C12 C13 1.386(3)
C13 C14 1.387(3)
C13 C16 1.508(2)
C14 C15 1.382(2)
C17 N1 1.464(2)
C17 C19 1.518(3)
C17 C18 1.521(3)
C20 N3 1.502(2)
C20 C22 1.521(3)
C20 C21 1.523(3)
C23 C24 1.545(3)
C23 C30 1.550(3)
C23 B2 1.572(3)
C24 C25 1.527(3)
C25 C26 1.519(3)
C26 C27 1.543(2)
C27 C28 1.538(2)
C27 B2 1.575(2)
C28 C29 1.523(3)
C29 C30 1.524(3)
B1 N1 1.631(2)
B1 N2 1.637(2)
B2 N3 1.416(2)
